data_4334187
loop_
_publ_author_name
'Mansura Khatun'
'Stanislav S. Stoyko'
'Arthur Mar'

_publ_contact_author_address
; Department of Chemistry
  University of Alberta
  Edmonton, AB
  Canada  T6G 2G2
;
_publ_contact_author_email arthur.mar@ualberta.ca
_publ_contact_author_fax '(780) 492-8231'
_publ_contact_author_name 'Dr. Arthur Mar'
_publ_contact_author_phone '(780) 492-5592'
_publ_section_title
;
 Quaternary Arsenides AM1.5Tt0.5As2 (A= Na, K, Rb; M= Zn, Cd; Tt= Si, Ge,
 Sn): Size Effects in CaAl2Si2- and ThCr2Si2-Type Structures
;
_journal_name_full 'Inorganic Chemistry'
_journal_page_first 3148
_journal_page_last 3158
_journal_paper_doi 10.1021/ic302627n
_journal_volume 52
_journal_year 2013
_chemical_formula_structural 'Rb Zn1.5 Ge0.5 As2'
_chemical_formula_sum 'As2 Ge0.5 Rb Zn1.5'
_chemical_formula_weight 369.66
_chemical_name_common 'Rubidium zinc germanium arsenide (1/1.5/0.5/2)'
_chemical_name_systematic 'Rubidium zinc germanium arsenide (1/1.5/0.5/2)'
_space_group_IT_number 139
_symmetry_cell_setting tetragonal
_symmetry_space_group_name_Hall '-I 4 2'
_symmetry_space_group_name_H-M 'I 4/m m m'
_atom_sites_solution_primary direct
_atom_sites_solution_secondary difmap
_audit_creation_method SHELXL-97
_cell_angle_alpha 90.00
_cell_angle_beta 90.00
_cell_angle_gamma 90.00
_cell_formula_units_Z 2
_cell_length_a 4.1157(5)
_cell_length_b 4.1157(5)
_cell_length_c 14.6618(16)
_cell_measurement_reflns_used 1606
_cell_measurement_temperature 173(2)
_cell_measurement_theta_max 31.70
_cell_measurement_theta_min 2.78
_cell_volume 248.36(5)
_computing_cell_refinement 'Bruker SAINT 7.68A (Bruker, 2009)'
_computing_data_collection 'Bruker SMART 5.054 (Bruker, 1999)'
_computing_data_reduction 'Bruker SAINT 7.68A'
_computing_molecular_graphics 'ATOMS 5.1 (Dowty, 1999)'
_computing_publication_material 'Bruker SHELXTL 6.12'
_computing_structure_refinement 'Bruker SHELXTL 6.12'
_computing_structure_solution 'Bruker SHELXTL 6.12'
_diffrn_ambient_temperature 173(2)
_diffrn_measured_fraction_theta_full 0.983
_diffrn_measured_fraction_theta_max 0.983
_diffrn_measurement_device_type 'Bruker PLATFORM APEX II CCD'
_diffrn_measurement_method '\w scans'
_diffrn_radiation_monochromator graphite
_diffrn_radiation_source 'fine-focus sealed tube'
_diffrn_radiation_type MoK\a
_diffrn_radiation_wavelength 0.71073
_diffrn_reflns_av_R_equivalents 0.0297
_diffrn_reflns_av_sigmaI/netI 0.0141
_diffrn_reflns_limit_h_max 6
_diffrn_reflns_limit_h_min -6
_diffrn_reflns_limit_k_max 6
_diffrn_reflns_limit_k_min -6
_diffrn_reflns_limit_l_max 22
_diffrn_reflns_limit_l_min -22
_diffrn_reflns_number 1744
_diffrn_reflns_theta_full 33.25
_diffrn_reflns_theta_max 33.25
_diffrn_reflns_theta_min 2.78
_diffrn_standards_number 0
_exptl_absorpt_coefficient_mu 33.033
_exptl_absorpt_correction_T_max 0.5260
_exptl_absorpt_correction_T_min 0.1133
_exptl_absorpt_correction_type numerical
_exptl_absorpt_process_details 'Bruker SHELXTL 6.12 (Sheldrick, 2001)'
_exptl_crystal_colour grey
_exptl_crystal_density_diffrn 4.943
_exptl_crystal_description plate
_exptl_crystal_F_000 328
_exptl_crystal_size_max 0.11
_exptl_crystal_size_mid 0.09
_exptl_crystal_size_min 0.02
_refine_diff_density_max 1.614
_refine_diff_density_min -1.628
_refine_diff_density_rms 0.218
_refine_ls_extinction_coef 0.0028(7)
_refine_ls_extinction_expression Fc^*^=kFc[1+0.001xFc^2^\l^3^/sin(2\q)]^-1/4^
_refine_ls_extinction_method SHELXL
_refine_ls_goodness_of_fit_ref 1.102
_refine_ls_matrix_type full
_refine_ls_number_parameters 9
_refine_ls_number_reflns 176
_refine_ls_number_restraints 0
_refine_ls_restrained_S_all 1.102
_refine_ls_R_factor_all 0.0269
_refine_ls_R_factor_gt 0.0224
_refine_ls_shift/su_max 0.000
_refine_ls_shift/su_mean 0.000
_refine_ls_structure_factor_coef Fsqd
_refine_ls_weighting_details 'calc w=1/[\s^2^(Fo^2^)+(0.0000P)^2^+3.6192P] where P=(Fo^2^+2Fc^2^)/3'
_refine_ls_weighting_scheme calc
_refine_ls_wR_factor_gt 0.0414
_refine_ls_wR_factor_ref 0.0434
_reflns_number_gt 161
_reflns_number_total 176
_reflns_threshold_expression I>2\s(I)
_cod_data_source_file ic302627n_si_002_01.cif
_cod_data_source_block RbZn1.5Ge0.5As2
_cod_original_formula_sum 'As2 Ge0.50 Rb Zn1.50'
_cod_database_code 4334187

loop_
_symmetry_equiv_pos_as_xyz
'x, y, z'
'-x, -y, z'
'-y, x, z'
'y, -x, z'
'-x, y, -z'
'x, -y, -z'
'y, x, -z'
'-y, -x, -z'
'x+1/2, y+1/2, z+1/2'
'-x+1/2, -y+1/2, z+1/2'
'-y+1/2, x+1/2, z+1/2'
'y+1/2, -x+1/2, z+1/2'
'-x+1/2, y+1/2, -z+1/2'
'x+1/2, -y+1/2, -z+1/2'
'y+1/2, x+1/2, -z+1/2'
'-y+1/2, -x+1/2, -z+1/2'
'-x, -y, -z'
'x, y, -z'
'y, -x, -z'
'-y, x, -z'
'x, -y, z'
'-x, y, z'
'-y, -x, z'
'y, x, z'
'-x+1/2, -y+1/2, -z+1/2'
'x+1/2, y+1/2, -z+1/2'
'y+1/2, -x+1/2, -z+1/2'
'-y+1/2, x+1/2, -z+1/2'
'x+1/2, -y+1/2, z+1/2'
'-x+1/2, y+1/2, z+1/2'
'-y+1/2, -x+1/2, z+1/2'
'y+1/2, x+1/2, z+1/2'

loop_
_atom_site_label
_atom_site_type_symbol
_atom_site_fract_x
_atom_site_fract_y
_atom_site_fract_z
_atom_site_U_iso_or_equiv
_atom_site_adp_type
_atom_site_occupancy
_atom_site_symmetry_multiplicity
_atom_site_calc_flag
_atom_site_refinement_flags
Rb Rb 0.0000 0.0000 0.0000 0.0188(3) Uani 1 16 d S
Zn Zn 0.0000 0.5000 0.2500 0.0241(3) Uani 0.75 8 d SP
Ge Ge 0.0000 0.5000 0.2500 0.0241(3) Uani 0.25 8 d SP
As As 0.0000 0.0000 0.35284(6) 0.0192(2) Uani 1 8 d S

loop_
_atom_site_aniso_label
_atom_site_aniso_U_11
_atom_site_aniso_U_22
_atom_site_aniso_U_33
_atom_site_aniso_U_23
_atom_site_aniso_U_13
_atom_site_aniso_U_12
Rb 0.0170(3) 0.0170(3) 0.0223(5) 0.000 0.000 0.000
Zn 0.0197(3) 0.0197(3) 0.0331(5) 0.000 0.000 0.000
Ge 0.0197(3) 0.0197(3) 0.0331(5) 0.000 0.000 0.000
As 0.0185(3) 0.0185(3) 0.0206(4) 0.000 0.000 0.000

loop_
_atom_type_symbol
_atom_type_description
_atom_type_scat_dispersion_real
_atom_type_scat_dispersion_imag
_atom_type_scat_source
Zn Zn 0.2839 1.4301 'International Tables Vol C Tables 4.2.6.8 and 6.1.1.4'
Ge Ge 0.1547 1.8001 'International Tables Vol C Tables 4.2.6.8 and 6.1.1.4'
As As 0.0499 2.0058 'International Tables Vol C Tables 4.2.6.8 and 6.1.1.4'
Rb Rb -0.9393 2.9676 'International Tables Vol C Tables 4.2.6.8 and 6.1.1.4'

loop_
_geom_angle_atom_site_label_1
_geom_angle_atom_site_label_2
_geom_angle_atom_site_label_3
_geom_angle
_geom_angle_site_symmetry_1
_geom_angle_site_symmetry_3
As Rb As 180.00(2) 25 9_444
As Rb As 69.226(12) 25 25_455
As Rb As 110.774(12) 9_444 25_455
As Rb As 69.226(12) 25 25_545
As Rb As 110.774(12) 9_444 25_545
As Rb As 106.90(2) 25_455 25_545
As Rb As 110.774(12) 25 9_454
As Rb As 69.226(12) 9_444 9_454
As Rb As 73.10(2) 25_455 9_454
As Rb As 180.00(2) 25_545 9_454
As Rb As 110.774(12) 25 9_544
As Rb As 69.226(12) 9_444 9_544
As Rb As 180.00(2) 25_455 9_544
As Rb As 73.10(2) 25_545 9_544
As Rb As 106.90(2) 9_454 9_544
As Rb As 106.90(2) 25 25_445
As Rb As 73.10(2) 9_444 25_445
As Rb As 69.226(12) 25_455 25_445
As Rb As 69.226(12) 25_545 25_445
As Rb As 110.774(12) 9_454 25_445
As Rb As 110.774(12) 9_544 25_445
As Rb As 73.10(2) 25 9_554
As Rb As 106.90(2) 9_444 9_554
As Rb As 110.774(12) 25_455 9_554
As Rb As 110.774(12) 25_545 9_554
As Rb As 69.226(12) 9_454 9_554
As Rb As 69.226(12) 9_544 9_554
As Rb As 180.00(2) 25_445 9_554
As Rb Rb 124.613(6) 25 1_455
As Rb Rb 55.387(6) 9_444 1_455
As Rb Rb 55.387(6) 25_455 1_455
As Rb Rb 124.613(6) 25_545 1_455
As Rb Rb 55.387(6) 9_454 1_455
As Rb Rb 124.613(6) 9_544 1_455
As Rb Rb 55.387(6) 25_445 1_455
As Rb Rb 124.613(6) 9_554 1_455
As Rb Rb 55.387(6) 25 1_655
As Rb Rb 124.613(6) 9_444 1_655
As Rb Rb 124.613(6) 25_455 1_655
As Rb Rb 55.387(6) 25_545 1_655
As Rb Rb 124.613(6) 9_454 1_655
As Rb Rb 55.387(6) 9_544 1_655
As Rb Rb 124.613(6) 25_445 1_655
As Rb Rb 55.387(6) 9_554 1_655
Rb Rb Rb 180.0 1_455 1_655
As Rb Rb 55.387(6) 25 1_565
As Rb Rb 124.613(6) 9_444 1_565
As Rb Rb 55.387(6) 25_455 1_565
As Rb Rb 124.613(6) 25_545 1_565
As Rb Rb 55.387(6) 9_454 1_565
As Rb Rb 124.613(6) 9_544 1_565
As Rb Rb 124.613(6) 25_445 1_565
As Rb Rb 55.387(6) 9_554 1_565
Rb Rb Rb 90.0 1_455 1_565
Rb Rb Rb 90.0 1_655 1_565
As Rb Rb 124.613(6) 25 1_545
As Rb Rb 55.387(6) 9_444 1_545
As Rb Rb 124.613(6) 25_455 1_545
As Rb Rb 55.387(6) 25_545 1_545
As Rb Rb 124.613(6) 9_454 1_545
As Rb Rb 55.387(6) 9_544 1_545
As Rb Rb 55.387(6) 25_445 1_545
As Rb Rb 124.613(6) 9_554 1_545
Rb Rb Rb 90.0 1_455 1_545
Rb Rb Rb 90.0 1_655 1_545
Rb Rb Rb 180.0 1_565 1_545
As Zn As 110.447(16) 25_455 1_565
As Zn As 107.54(3) 25_455 25
As Zn As 110.447(16) 1_565 25
As Zn As 110.447(16) 25_455 .
As Zn As 107.54(3) 1_565 .
As Zn As 110.447(16) 25 .
As Zn Ge 124.776(8) 25_455 25_565
As Zn Ge 55.224(8) 1_565 25_565
As Zn Ge 55.224(8) 25 25_565
As Zn Ge 124.776(8) . 25_565
As Zn Ge 55.224(8) 25_455 25_455
As Zn Ge 124.776(8) 1_565 25_455
As Zn Ge 124.776(8) 25 25_455
As Zn Ge 55.224(8) . 25_455
Ge Zn Ge 180.0 25_565 25_455
As Zn Zn 55.224(8) 25_455 25_455
As Zn Zn 124.776(8) 1_565 25_455
As Zn Zn 124.776(8) 25 25_455
As Zn Zn 55.224(8) . 25_455
Ge Zn Zn 180.0 25_565 25_455
Ge Zn Zn 0.0 25_455 25_455
As Zn Zn 124.776(8) 25_455 25_565
As Zn Zn 55.224(8) 1_565 25_565
As Zn Zn 55.224(8) 25 25_565
As Zn Zn 124.776(8) . 25_565
Ge Zn Zn 0.0 25_565 25_565
Ge Zn Zn 180.0 25_455 25_565
Zn Zn Zn 180.0 25_455 25_565
As Zn Ge 55.224(8) 25_455 25_465
As Zn Ge 55.224(8) 1_565 25_465
As Zn Ge 124.776(8) 25 25_465
As Zn Ge 124.776(8) . 25_465
Ge Zn Ge 90.0 25_565 25_465
Ge Zn Ge 90.0 25_455 25_465
Zn Zn Ge 90.0 25_455 25_465
Zn Zn Ge 90.0 25_565 25_465
As Zn Zn 55.224(8) 25_455 25_465
As Zn Zn 55.224(8) 1_565 25_465
As Zn Zn 124.776(8) 25 25_465
As Zn Zn 124.776(8) . 25_465
Ge Zn Zn 90.0 25_565 25_465
Ge Zn Zn 90.0 25_455 25_465
Zn Zn Zn 90.0 25_455 25_465
Zn Zn Zn 90.0 25_565 25_465
Ge Zn Zn 0.0 25_465 25_465
As Zn Zn 124.776(8) 25_455 25
As Zn Zn 124.776(8) 1_565 25
As Zn Zn 55.224(8) 25 25
As Zn Zn 55.224(8) . 25
Ge Zn Zn 90.0 25_565 25
Ge Zn Zn 90.0 25_455 25
Zn Zn Zn 90.0 25_455 25
Zn Zn Zn 90.0 25_565 25
Ge Zn Zn 180.0 25_465 25
Zn Zn Zn 180.0 25_465 25
As Zn Ge 124.776(8) 25_455 25
As Zn Ge 124.776(8) 1_565 25
As Zn Ge 55.224(8) 25 25
As Zn Ge 55.224(8) . 25
Ge Zn Ge 90.0 25_565 25
Ge Zn Ge 90.0 25_455 25
Zn Zn Ge 90.0 25_455 25
Zn Zn Ge 90.0 25_565 25
Ge Zn Ge 180.0 25_465 25
Zn Zn Ge 180.0 25_465 25
Zn Zn Ge 0.0 25 25
Ge As Ge 69.553(16) 25_455 1_545
Ge As Zn 0.0 25_455 25_455
Ge As Zn 69.553(16) 1_545 25_455
Ge As Zn 69.553(16) 25_455 1_545
Ge As Zn 0.0 1_545 1_545
Zn As Zn 69.553(16) 25_455 1_545
Ge As Ge 107.54(3) 25_455 25
Ge As Ge 69.553(16) 1_545 25
Zn As Ge 107.54(3) 25_455 25
Zn As Ge 69.553(16) 1_545 25
Ge As Zn 69.553(16) 25_455 .
Ge As Zn 107.54(3) 1_545 .
Zn As Zn 69.553(16) 25_455 .
Zn As Zn 107.54(3) 1_545 .
Ge As Zn 69.553(16) 25 .
Ge As Zn 107.54(3) 25_455 25
Ge As Zn 69.553(16) 1_545 25
Zn As Zn 107.54(3) 25_455 25
Zn As Zn 69.553(16) 1_545 25
Ge As Zn 0.0 25 25
Zn As Zn 69.553(16) . 25
Ge As Rb 144.115(2) 25_455 9
Ge As Rb 144.115(2) 1_545 9
Zn As Rb 144.115(2) 25_455 9
Zn As Rb 144.115(2) 1_545 9
Ge As Rb 83.905(8) 25 9
Zn As Rb 83.905(8) . 9
Zn As Rb 83.905(8) 25 9
Ge As Rb 83.905(8) 25_455 9_455
Ge As Rb 144.115(2) 1_545 9_455
Zn As Rb 83.905(8) 25_455 9_455
Zn As Rb 144.115(2) 1_545 9_455
Ge As Rb 144.115(2) 25 9_455
Zn As Rb 83.905(8) . 9_455
Zn As Rb 144.115(2) 25 9_455
Rb As Rb 69.226(12) 9 9_455
Ge As Rb 144.115(2) 25_455 9_545
Ge As Rb 83.905(8) 1_545 9_545
Zn As Rb 144.115(2) 25_455 9_545
Zn As Rb 83.905(8) 1_545 9_545
Ge As Rb 83.905(8) 25 9_545
Zn As Rb 144.115(2) . 9_545
Zn As Rb 83.905(8) 25 9_545
Rb As Rb 69.226(12) 9 9_545
Rb As Rb 106.90(2) 9_455 9_545
Ge As Rb 83.905(8) 25_455 9_445
Ge As Rb 83.905(8) 1_545 9_445
Zn As Rb 83.905(8) 25_455 9_445
Zn As Rb 83.905(8) 1_545 9_445
Ge As Rb 144.115(2) 25 9_445
Zn As Rb 144.115(2) . 9_445
Zn As Rb 144.115(2) 25 9_445
Rb As Rb 106.90(2) 9 9_445
Rb As Rb 69.226(12) 9_455 9_445
Rb As Rb 69.226(12) 9_545 9_445

loop_
_geom_bond_atom_site_label_1
_geom_bond_atom_site_label_2
_geom_bond_distance
_geom_bond_site_symmetry_2
Rb As 3.6228(6) 25
Rb As 3.6228(6) 9_444
Rb As 3.6228(6) 25_455
Rb As 3.6228(6) 25_545
Rb As 3.6228(6) 9_454
Rb As 3.6228(6) 9_544
Rb As 3.6228(6) 25_445
Rb As 3.6228(6) 9_554
Rb Rb 4.1157(5) 1_455
Rb Rb 4.1157(5) 1_655
Rb Rb 4.1157(5) 1_565
Rb Rb 4.1157(5) 1_545
Zn As 2.5512(5) 25_455
Zn As 2.5512(5) 1_565
Zn As 2.5512(5) 25
Zn As 2.5512(6) .
Zn Ge 2.9102(4) 25_565
Zn Ge 2.9102(4) 25_455
Zn Zn 2.9102(4) 25_455
Zn Zn 2.9102(4) 25_565
Zn Ge 2.9102(4) 25_465
Zn Zn 2.9102(4) 25_465
Zn Zn 2.9102(4) 25
Zn Ge 2.9102(4) 25
As Ge 2.5512(5) 25_455
As Ge 2.5512(5) 1_545
As Zn 2.5512(5) 25_455
As Zn 2.5512(5) 1_545
As Ge 2.5512(6) 25
As Zn 2.5512(6) 25
As Rb 3.6228(6) 9
As Rb 3.6228(6) 9_455
As Rb 3.6228(6) 9_545
As Rb 3.6228(6) 9_445
